data_7703090
loop_
_publ_author_name
'Senthil Kumar, Kuppusamy'
'Vela, Sergi'
'Heinrich, Beno\^it'
'Suryadevara, Nithin'
'Karmazin, Lydia'
'Bailly, Corinne'
'Ruben, Mario'

_publ_section_title
;
 Bi-stable spin-crossover in charge-neutral [Fe(R-ptp)<sub>2</sub>] (ptp =
 2-(1H-pyrazol-1-yl)-6-(1H-tetrazol-5-yl)pyridine) complexes.
;
_journal_issue 4
_journal_name_full 'Dalton transactions (Cambridge, England : 2003)'
_journal_page_first 1022
_journal_page_last 1031
_journal_paper_doi 10.1039/c9dt04411f
_journal_volume 49
_journal_year 2020
_chemical_formula_moiety 'C24 H20 Fe N14 O4'
_chemical_formula_sum 'C24 H20 Fe N14 O4'
_chemical_formula_weight 624.39
_space_group_crystal_system monoclinic
_space_group_IT_number 15
_space_group_name_Hall '-C 2yc'
_space_group_name_H-M_alt 'C 1 2/c 1'
_atom_sites_solution_hydrogens geom
_atom_sites_solution_primary direct
_atom_sites_solution_secondary difmap
_audit_creation_method SHELXL-2013
_audit_update_record
;
2018-04-25 deposited with the CCDC.	2019-12-11 downloaded from the CCDC.
;
_cell_angle_alpha 90
_cell_angle_beta 93.432(2)
_cell_angle_gamma 90
_cell_formula_units_Z 4
_cell_length_a 14.9960(5)
_cell_length_b 12.2416(4)
_cell_length_c 14.5185(4)
_cell_measurement_reflns_used 12656
_cell_measurement_temperature 173(2)
_cell_measurement_theta_max 27.485
_cell_measurement_theta_min 0.998
_cell_volume 2660.45(14)
_computing_cell_refinement 'Denzo (Nonius B.V., 1998)'
_computing_data_collection 'Collect (Nonius B.V., 1998)'
_computing_data_reduction 'Denzo (Nonius B.V., 1998)'
_computing_molecular_graphics 'PLATON 2003 (Spek, 2003)'
_computing_publication_material 'SHELXL-2013 (Sheldrick, 2013)'
_computing_structure_refinement 'SHELXL-2013 (Sheldrick, 2013)'
_computing_structure_solution 'SHELXS-2013 (Sheldrick, 2013)'
_diffrn_ambient_temperature 173(2)
_diffrn_measured_fraction_theta_full 1.000
_diffrn_measured_fraction_theta_max 0.999
_diffrn_measurement_device_type KappaCCD
_diffrn_measurement_method 'phi and omega scans'
_diffrn_radiation_type MoK\a
_diffrn_radiation_wavelength 0.71073
_diffrn_reflns_av_R_equivalents 0.1073
_diffrn_reflns_av_unetI/netI 0.0615
_diffrn_reflns_Laue_measured_fraction_full 1.000
_diffrn_reflns_Laue_measured_fraction_max 0.999
_diffrn_reflns_limit_h_max 19
_diffrn_reflns_limit_h_min -19
_diffrn_reflns_limit_k_max 15
_diffrn_reflns_limit_k_min -15
_diffrn_reflns_limit_l_max 18
_diffrn_reflns_limit_l_min -18
_diffrn_reflns_number 20903
_diffrn_reflns_point_group_measured_fraction_full 1.000
_diffrn_reflns_point_group_measured_fraction_max 0.999
_diffrn_reflns_theta_full 25.242
_diffrn_reflns_theta_max 27.496
_diffrn_reflns_theta_min 2.149
_diffrn_source 'sealed tube'
_exptl_absorpt_coefficient_mu 0.629
_exptl_absorpt_correction_type none
_exptl_crystal_colour 'dark red'
_exptl_crystal_density_diffrn 1.559
_exptl_crystal_description prism
_exptl_crystal_F_000 1280
_exptl_crystal_size_max 0.20
_exptl_crystal_size_mid 0.15
_exptl_crystal_size_min 0.12
_refine_diff_density_max 0.998
_refine_diff_density_min -0.706
_refine_diff_density_rms 0.219
_refine_ls_extinction_method none
_refine_ls_goodness_of_fit_ref 1.253
_refine_ls_hydrogen_treatment constr
_refine_ls_matrix_type full
_refine_ls_number_parameters 200
_refine_ls_number_reflns 3062
_refine_ls_number_restraints 0
_refine_ls_restrained_S_all 1.253
_refine_ls_R_factor_all 0.0886
_refine_ls_R_factor_gt 0.0660
_refine_ls_shift/su_max 0.000
_refine_ls_shift/su_mean 0.000
_refine_ls_structure_factor_coef Fsqd
_refine_ls_weighting_details 'w=1/[\s^2^(Fo^2^)+(0.0726P)^2^+4.6152P] where P=(Fo^2^+2Fc^2^)/3'
_refine_ls_weighting_scheme calc
_refine_ls_wR_factor_gt 0.1506
_refine_ls_wR_factor_ref 0.1666
_reflns_Friedel_coverage 0.000
_reflns_number_gt 2586
_reflns_number_total 3062
_reflns_threshold_expression 'I > 2\s(I)'
_cod_data_source_file c9dt04411f2.cif
_cod_data_source_block ldskk171005_02
_cod_depositor_comments 'Adding full bibliography for 7703089--7703091.cif.'
_cod_original_sg_symbol_H-M 'C 2/c'
_cod_database_code 7703090
_shelx_space_group_comment
;
The symmetry employed for this shelxl refinement is uniquely defined
by the following loop, which should always be used as a source of
symmetry information in preference to the above space-group names.
They are only intended as comments.
;
_shelxl_version_number 2013-4

loop_
_space_group_symop_operation_xyz
'x, y, z'
'-x, y, -z+1/2'
'x+1/2, y+1/2, z'
'-x+1/2, y+1/2, -z+1/2'
'-x, -y, -z'
'x, -y, z-1/2'
'-x+1/2, -y+1/2, -z'
'x+1/2, -y+1/2, z-1/2'

loop_
_atom_site_label
_atom_site_type_symbol
_atom_site_fract_x
_atom_site_fract_y
_atom_site_fract_z
_atom_site_U_iso_or_equiv
_atom_site_adp_type
_atom_site_occupancy
_atom_site_site_symmetry_order
_atom_site_calc_flag
_atom_site_refinement_flags_posn
_atom_site_refinement_flags_adp
_atom_site_refinement_flags_occupancy
_atom_site_disorder_assembly
_atom_site_disorder_group
C1 C 1.0839(2) 0.2513(3) 0.6367(2) 0.0280(8) Uani 1 1 d . . . . .
H1 H 1.0417 0.2580 0.5855 0.034 Uiso 1 1 calc R U . . .
C2 C 1.1612(3) 0.3161(4) 0.6513(3) 0.0390(10) Uani 1 1 d . . . . .
H2 H 1.1804 0.3729 0.6126 0.047 Uiso 1 1 calc R U . . .
C3 C 1.2030(3) 0.2811(3) 0.7321(3) 0.0338(9) Uani 1 1 d . . . . .
H3 H 1.2570 0.3090 0.7606 0.041 Uiso 1 1 calc R U . . .
C4 C 1.1623(2) 0.1313(3) 0.8423(2) 0.0205(7) Uani 1 1 d . . . . .
C5 C 1.2325(2) 0.1317(3) 0.9081(2) 0.0226(7) Uani 1 1 d . . . . .
H5 H 1.2794 0.1836 0.9067 0.027 Uiso 1 1 calc R U . . .
C6 C 1.2313(2) 0.0522(3) 0.9769(2) 0.0223(7) Uani 1 1 d . . . . .
C7 C 1.1613(2) -0.0225(3) 0.9786(2) 0.0232(7) Uani 1 1 d . . . . .
H7 H 1.1613 -0.0778 1.0246 0.028 Uiso 1 1 calc R U . . .
C8 C 1.0921(2) -0.0144(3) 0.9123(2) 0.0184(7) Uani 1 1 d . . . . .
C9 C 1.0105(2) -0.0791(3) 0.8990(2) 0.0206(7) Uani 1 1 d . . . . .
C10 C 1.3072(2) 0.0509(3) 1.0488(2) 0.0290(8) Uani 1 1 d . . . . .
C11 C 1.3986(9) -0.0647(12) 1.1471(10) 0.083(3) Uani 0.6 1 d . . P A 1
H11A H 1.3929 -0.1361 1.1782 0.099 Uiso 0.6 1 calc R U P A 1
H11B H 1.3965 -0.0063 1.1942 0.099 Uiso 0.6 1 calc R U P A 1
C12 C 1.4827(7) -0.0596(8) 1.1021(8) 0.083(3) Uani 0.6 1 d . . P A 1
H12A H 1.4829 -0.1151 1.0535 0.124 Uiso 0.6 1 calc R U P A 1
H12B H 1.5323 -0.0731 1.1476 0.124 Uiso 0.6 1 calc R U P A 1
H12C H 1.4894 0.0130 1.0748 0.124 Uiso 0.6 1 calc R U P A 1
C11B C 1.3747(15) -0.0488(18) 1.1753(18) 0.083(3) Uani 0.4 1 d . . P B 2
H11C H 1.4118 0.0182 1.1777 0.099 Uiso 0.4 1 calc R U P B 2
H11D H 1.3522 -0.0611 1.2371 0.099 Uiso 0.4 1 calc R U P B 2
C12B C 1.4257(11) -0.1383(12) 1.1497(12) 0.083(3) Uani 0.4 1 d . . P B 2
H12D H 1.3893 -0.2047 1.1503 0.124 Uiso 0.4 1 calc R U P B 2
H12E H 1.4778 -0.1463 1.1933 0.124 Uiso 0.4 1 calc R U P B 2
H12F H 1.4458 -0.1266 1.0874 0.124 Uiso 0.4 1 calc R U P B 2
N1 N 1.07853(18) 0.1792(2) 0.70495(18) 0.0203(6) Uani 1 1 d . . . . .
N2 N 1.15259(18) 0.1987(2) 0.76386(18) 0.0231(6) Uani 1 1 d . . . . .
N3 N 1.09305(17) 0.0624(2) 0.84483(17) 0.0169(5) Uani 1 1 d . . . . .
N4 N 0.9797(2) -0.1653(3) 0.9427(2) 0.0293(7) Uani 1 1 d . . . . .
N5 N 0.9013(2) -0.1890(3) 0.8953(2) 0.0312(7) Uani 1 1 d . . . . .
N6 N 0.88599(18) -0.1190(2) 0.8263(2) 0.0252(6) Uani 1 1 d . . . . .
N7 N 0.95467(17) -0.0483(2) 0.82769(18) 0.0189(6) Uani 1 1 d . . . . .
O1 O 1.35416(19) 0.1274(3) 1.0676(2) 0.0451(8) Uani 1 1 d . . . . .
O2 O 1.3259(5) -0.0505(8) 1.0772(6) 0.0406(19) Uani 0.6 1 d . . P A 1
O2B O 1.2990(8) -0.0360(13) 1.1059(9) 0.0406(19) Uani 0.4 1 d . . P B 2
Fe1 Fe 1.0000 0.06599(5) 0.7500 0.0154(2) Uani 1 2 d S T P . .

loop_
_atom_site_aniso_label
_atom_site_aniso_U_11
_atom_site_aniso_U_22
_atom_site_aniso_U_33
_atom_site_aniso_U_23
_atom_site_aniso_U_13
_atom_site_aniso_U_12
C1 0.033(2) 0.030(2) 0.0194(16) 0.0047(14) -0.0052(14) -0.0032(16)
C2 0.044(2) 0.042(2) 0.030(2) 0.0140(18) -0.0083(17) -0.0208(19)
C3 0.032(2) 0.038(2) 0.0303(19) 0.0074(17) -0.0054(16) -0.0189(17)
C4 0.0214(16) 0.0217(17) 0.0181(15) 0.0009(13) -0.0011(13) -0.0029(13)
C5 0.0185(15) 0.0250(18) 0.0236(16) -0.0023(14) -0.0049(13) -0.0048(13)
C6 0.0186(15) 0.0265(18) 0.0209(16) -0.0018(13) -0.0052(13) 0.0003(13)
C7 0.0255(17) 0.0246(17) 0.0189(16) 0.0032(14) -0.0046(13) -0.0013(14)
C8 0.0176(15) 0.0198(16) 0.0172(15) 0.0012(13) -0.0026(12) -0.0025(13)
C9 0.0192(15) 0.0219(17) 0.0202(15) 0.0036(13) -0.0027(12) -0.0033(13)
C10 0.0270(18) 0.032(2) 0.0264(18) 0.0015(15) -0.0101(15) -0.0034(16)
C11 0.078(5) 0.053(4) 0.108(6) -0.012(4) -0.069(5) 0.023(3)
C12 0.078(5) 0.053(4) 0.108(6) -0.012(4) -0.069(5) 0.023(3)
C11B 0.078(5) 0.053(4) 0.108(6) -0.012(4) -0.069(5) 0.023(3)
C12B 0.078(5) 0.053(4) 0.108(6) -0.012(4) -0.069(5) 0.023(3)
N1 0.0184(13) 0.0232(15) 0.0186(13) -0.0008(11) -0.0054(11) -0.0030(11)
N2 0.0195(14) 0.0298(16) 0.0190(13) 0.0024(12) -0.0064(11) -0.0077(12)
N3 0.0153(12) 0.0190(14) 0.0160(12) -0.0002(11) -0.0021(10) -0.0007(11)
N4 0.0259(16) 0.0322(18) 0.0287(15) 0.0087(13) -0.0070(13) -0.0092(13)
N5 0.0277(16) 0.0343(18) 0.0305(16) 0.0053(14) -0.0077(13) -0.0122(14)
N6 0.0191(14) 0.0293(16) 0.0267(15) 0.0003(13) -0.0032(11) -0.0082(12)
N7 0.0150(12) 0.0226(15) 0.0188(13) -0.0008(11) -0.0019(10) -0.0026(11)
O1 0.0405(16) 0.0461(19) 0.0456(17) 0.0048(14) -0.0246(13) -0.0150(14)
O2 0.033(5) 0.034(3) 0.051(5) 0.009(3) -0.026(3) -0.002(3)
O2B 0.033(5) 0.034(3) 0.051(5) 0.009(3) -0.026(3) -0.002(3)
Fe1 0.0125(3) 0.0182(4) 0.0150(3) 0.000 -0.0039(2) 0.000

loop_
_atom_type_symbol
_atom_type_description
_atom_type_scat_dispersion_real
_atom_type_scat_dispersion_imag
_atom_type_scat_source
C C 0.0033 0.0016 'International Tables Vol C Tables 4.2.6.8 and 6.1.1.4'
H H 0.0000 0.0000 'International Tables Vol C Tables 4.2.6.8 and 6.1.1.4'
N N 0.0061 0.0033 'International Tables Vol C Tables 4.2.6.8 and 6.1.1.4'
O O 0.0106 0.0060 'International Tables Vol C Tables 4.2.6.8 and 6.1.1.4'
Fe Fe 0.3463 0.8444 'International Tables Vol C Tables 4.2.6.8 and 6.1.1.4'

loop_
_geom_angle_atom_site_label_1
_geom_angle_atom_site_label_2
_geom_angle_atom_site_label_3
_geom_angle
_geom_angle_site_symmetry_1
_geom_angle_site_symmetry_3
N1 C1 C2 110.2(3) . .
N1 C1 H1 124.9 . .
C2 C1 H1 124.9 . .
C3 C2 C1 106.5(3) . .
C3 C2 H2 126.8 . .
C1 C2 H2 126.8 . .
N2 C3 C2 106.8(3) . .
N2 C3 H3 126.6 . .
C2 C3 H3 126.6 . .
N3 C4 C5 122.9(3) . .
N3 C4 N2 110.5(3) . .
C5 C4 N2 126.6(3) . .
C4 C5 C6 116.9(3) . .
C4 C5 H5 121.5 . .
C6 C5 H5 121.5 . .
C7 C6 C5 120.8(3) . .
C7 C6 C10 121.5(3) . .
C5 C6 C10 117.7(3) . .
C8 C7 C6 118.5(3) . .
C8 C7 H7 120.7 . .
C6 C7 H7 120.7 . .
N3 C8 C7 121.0(3) . .
N3 C8 C9 108.9(3) . .
C7 C8 C9 130.1(3) . .
N4 C9 N7 111.8(3) . .
N4 C9 C8 132.8(3) . .
N7 C9 C8 115.3(3) . .
O1 C10 O2 123.3(5) . .
O1 C10 O2B 123.2(7) . .
O1 C10 C6 124.4(3) . .
O2 C10 C6 111.3(5) . .
O2B C10 C6 110.0(7) . .
O2 C11 C12 108.3(11) . .
O2 C11 H11A 110.0 . .
C12 C11 H11A 110.0 . .
O2 C11 H11B 110.0 . .
C12 C11 H11B 110.0 . .
H11A C11 H11B 108.4 . .
C11 C12 H12A 109.5 . .
C11 C12 H12B 109.5 . .
H12A C12 H12B 109.5 . .
C11 C12 H12C 109.5 . .
H12A C12 H12C 109.5 . .
H12B C12 H12C 109.5 . .
C12B C11B O2B 108.2(14) . .
C12B C11B H11C 110.1 . .
O2B C11B H11C 110.1 . .
C12B C11B H11D 110.1 . .
O2B C11B H11D 110.1 . .
H11C C11B H11D 108.4 . .
C11B C12B H12D 109.5 . .
C11B C12B H12E 109.5 . .
H12D C12B H12E 109.5 . .
C11B C12B H12F 109.5 . .
H12D C12B H12F 109.5 . .
H12E C12B H12F 109.5 . .
C1 N1 N2 105.3(3) . .
C1 N1 Fe1 141.4(2) . .
N2 N1 Fe1 113.15(19) . .
C3 N2 N1 111.2(3) . .
C3 N2 C4 132.7(3) . .
N1 N2 C4 116.1(3) . .
C4 N3 C8 119.8(3) . .
C4 N3 Fe1 120.1(2) . .
C8 N3 Fe1 119.9(2) . .
C9 N4 N5 104.1(3) . .
N6 N5 N4 110.5(3) . .
N5 N6 N7 107.9(3) . .
N6 N7 C9 105.8(3) . .
N6 N7 Fe1 138.4(2) . .
C9 N7 Fe1 115.1(2) . .
C10 O2 C11 117.5(9) . .
C10 O2B C11B 113.8(15) . .
N3 Fe1 N3 177.34(17) 2_756 .
N3 Fe1 N7 97.84(11) 2_756 .
N3 Fe1 N7 80.22(11) . .
N3 Fe1 N7 80.23(11) 2_756 2_756
N3 Fe1 N7 97.84(11) . 2_756
N7 Fe1 N7 88.02(16) . 2_756
N3 Fe1 N1 101.81(11) 2_756 .
N3 Fe1 N1 80.10(11) . .
N7 Fe1 N1 160.33(11) . .
N7 Fe1 N1 94.44(11) 2_756 .
N3 Fe1 N1 80.10(11) 2_756 2_756
N3 Fe1 N1 101.81(11) . 2_756
N7 Fe1 N1 94.44(11) . 2_756
N7 Fe1 N1 160.33(11) 2_756 2_756
N1 Fe1 N1 89.78(16) . 2_756

loop_
_geom_bond_atom_site_label_1
_geom_bond_atom_site_label_2
_geom_bond_distance
_geom_bond_site_symmetry_2
C1 N1 1.333(4) .
C1 C2 1.410(5) .
C1 H1 0.9500 .
C2 C3 1.366(5) .
C2 H2 0.9500 .
C3 N2 1.357(4) .
C3 H3 0.9500 .
C4 N3 1.340(4) .
C4 C5 1.379(4) .
C4 N2 1.406(4) .
C5 C6 1.395(5) .
C5 H5 0.9500 .
C6 C7 1.395(5) .
C6 C10 1.497(4) .
C7 C8 1.376(4) .
C7 H7 0.9500 .
C8 N3 1.359(4) .
C8 C9 1.460(4) .
C9 N4 1.328(4) .
C9 N7 1.346(4) .
C10 O1 1.194(4) .
C10 O2 1.333(10) .
C10 O2B 1.359(16) .
C11 O2 1.455(15) .
C11 C12 1.457(19) .
C11 H11A 0.9900 .
C11 H11B 0.9900 .
C12 H12A 0.9800 .
C12 H12B 0.9800 .
C12 H12C 0.9800 .
C11B C12B 1.40(2) .
C11B O2B 1.48(2) .
C11B H11C 0.9900 .
C11B H11D 0.9900 .
C12B H12D 0.9800 .
C12B H12E 0.9800 .
C12B H12F 0.9800 .
N1 N2 1.381(4) .
N1 Fe1 1.957(3) .
N3 Fe1 1.901(2) .
N4 N5 1.359(4) .
N5 N6 1.327(4) .
N6 N7 1.345(4) .
N7 Fe1 1.945(3) .
Fe1 N3 1.901(2) 2_756
Fe1 N7 1.945(3) 2_756
Fe1 N1 1.957(3) 2_756

loop_
_geom_torsion_atom_site_label_1
_geom_torsion_atom_site_label_2
_geom_torsion_atom_site_label_3
_geom_torsion_atom_site_label_4
_geom_torsion
N1 C1 C2 C3 -0.4(5)
C1 C2 C3 N2 0.1(5)
N3 C4 C5 C6 3.1(5)
N2 C4 C5 C6 -175.6(3)
C4 C5 C6 C7 -0.8(5)
C4 C5 C6 C10 179.7(3)
C5 C6 C7 C8 -1.7(5)
C10 C6 C7 C8 177.8(3)
C6 C7 C8 N3 2.0(5)
C6 C7 C8 C9 -178.5(3)
N3 C8 C9 N4 176.8(4)
C7 C8 C9 N4 -2.7(7)
N3 C8 C9 N7 -1.9(4)
C7 C8 C9 N7 178.5(3)
C7 C6 C10 O1 -157.6(4)
C5 C6 C10 O1 21.9(6)
C7 C6 C10 O2 33.6(5)
C5 C6 C10 O2 -146.9(4)
C7 C6 C10 O2B 5.0(7)
C5 C6 C10 O2B -175.5(6)
C2 C1 N1 N2 0.4(4)
C2 C1 N1 Fe1 175.8(3)
C2 C3 N2 N1 0.1(5)
C2 C3 N2 C4 179.2(4)
C1 N1 N2 C3 -0.3(4)
Fe1 N1 N2 C3 -177.2(3)
C1 N1 N2 C4 -179.6(3)
Fe1 N1 N2 C4 3.5(3)
N3 C4 N2 C3 178.6(4)
C5 C4 N2 C3 -2.5(6)
N3 C4 N2 N1 -2.3(4)
C5 C4 N2 N1 176.6(3)
C5 C4 N3 C8 -2.9(5)
N2 C4 N3 C8 176.0(3)
C5 C4 N3 Fe1 -179.0(3)
N2 C4 N3 Fe1 -0.1(4)
C7 C8 N3 C4 0.2(5)
C9 C8 N3 C4 -179.4(3)
C7 C8 N3 Fe1 176.3(2)
C9 C8 N3 Fe1 -3.3(4)
N7 C9 N4 N5 0.5(4)
C8 C9 N4 N5 -178.2(4)
C9 N4 N5 N6 -0.4(4)
N4 N5 N6 N7 0.1(4)
N5 N6 N7 C9 0.2(4)
N5 N6 N7 Fe1 169.9(3)
N4 C9 N7 N6 -0.5(4)
C8 C9 N7 N6 178.5(3)
N4 C9 N7 Fe1 -172.9(2)
C8 C9 N7 Fe1 6.1(4)
O1 C10 O2 C11 11.0(10)
O2B C10 O2 C11 -88(2)
C6 C10 O2 C11 179.9(8)
C12 C11 O2 C10 -79.6(10)
O1 C10 O2B C11B -21.4(13)
O2 C10 O2B C11B 78(2)
C6 C10 O2B C11B 175.7(10)
C12B C11B O2B C10 -107.0(19)
